data_4062802
loop_
_publ_author_name
'Daguenet, Corinne'
'Scopelliti, Rosario'
'Dyson, Paul J.'

_publ_section_title
;
Mechanistic investigations on the hydrogenation of alkenes using
ruthenium(II)-arene diphosphine complexes
;
_journal_name_full Organometallics
_journal_paper_doi 10.1021/om049665q
_journal_year 2004
_chemical_formula_moiety 'C36 H38 Cl P2 Ru, B F4'
_chemical_formula_sum 'C36 H38 B Cl F4 P2 Ru'
_chemical_formula_weight 755.93
_space_group_IT_number 19
_symmetry_cell_setting orthorhombic
_symmetry_space_group_name_Hall 'P 2ac 2ab'
_symmetry_space_group_name_H-M 'P 21 21 21'
_cell_angle_alpha 90.00
_cell_angle_beta 90.00
_cell_angle_gamma 90.00
_cell_formula_units_Z 4
_cell_length_a 12.4176(6)
_cell_length_b 15.2102(7)
_cell_length_c 17.3187(10)
_cell_measurement_temperature 140(2)
_cell_volume 3271.0(3)
_diffrn_ambient_temperature 140(2)
_exptl_crystal_density_diffrn 1.535
_cod_depositor_comments
;
The following automatic conversions were performed:
'_symmetry_cell_setting' value 'Orthorhombic' changed to 'orthorhombic'
according to '/home/saulius/struct/CIF-dictionaries/cif_core.dic'
dictionary named 'cif_core.dic' version 2.4.1 from 2010-06-29.

Automatic conversion script
Id: cif_fix_enum 1527 2010-12-29 10:47:43Z saulius 
;
_cod_database_code 4062802

loop_
_symmetry_equiv_pos_as_xyz
'x, y, z'
'-x+1/2, -y, z+1/2'
'-x, y+1/2, -z+1/2'
'x+1/2, -y+1/2, -z'

loop_
_atom_site_label
_atom_site_type_symbol
_atom_site_fract_x
_atom_site_fract_y
_atom_site_fract_z
_atom_site_U_iso_or_equiv
_atom_site_adp_type
_atom_site_occupancy
_atom_site_symmetry_multiplicity
_atom_site_calc_flag
_atom_site_refinement_flags
_atom_site_disorder_assembly
_atom_site_disorder_group
Ru1 Ru 0.465184(19) 0.043155(15) 0.241602(13) 0.01360(7) Uani 1 1 d . . .
Cl1 Cl 0.51845(6) -0.08700(4) 0.16973(4) 0.01095(16) Uani 1 1 d . . .
P1 P 0.35017(6) -0.04329(6) 0.31591(4) 0.01554(17) Uani 1 1 d . . .
P2 P 0.59571(7) -0.01156(5) 0.32598(5) 0.01580(19) Uani 1 1 d . . .
C1 C 0.3919(3) 0.1771(2) 0.2696(2) 0.0229(8) Uani 1 1 d . . .
C2 C 0.3319(3) 0.1366(2) 0.2091(2) 0.0231(8) Uani 1 1 d . . .
H2 H 0.2565 0.1288 0.2154 0.028 Uiso 1 1 calc R . .
C3 C 0.3808(3) 0.1078(2) 0.1407(2) 0.0227(8) Uani 1 1 d . . .
H3 H 0.3393 0.0774 0.1031 0.027 Uiso 1 1 calc R . .
C4 C 0.4929(3) 0.1240(2) 0.12712(18) 0.0200(8) Uani 1 1 d . . .
C5 C 0.5530(3) 0.16059(19) 0.18694(18) 0.0180(7) Uani 1 1 d . . .
H5 H 0.6280 0.1703 0.1799 0.022 Uiso 1 1 calc R . .
C6 C 0.5037(3) 0.18384(19) 0.2591(2) 0.0191(7) Uani 1 1 d . . .
H6 H 0.5475 0.2041 0.3004 0.023 Uiso 1 1 calc R . .
C7 C 0.3356(3) 0.2172(2) 0.3367(2) 0.0319(9) Uani 1 1 d . . .
H7A H 0.3839 0.2179 0.3815 0.048 Uiso 1 1 calc R . .
H7B H 0.2712 0.1827 0.3490 0.048 Uiso 1 1 calc R . .
H7C H 0.3145 0.2776 0.3239 0.048 Uiso 1 1 calc R . .
C8 C 0.5409(4) 0.0997(2) 0.04924(18) 0.0286(9) Uani 1 1 d . . .
H8 H 0.5297 0.0352 0.0413 0.034 Uiso 1 1 calc R . .
C9 C 0.4776(4) 0.1488(3) -0.0142(2) 0.0430(11) Uani 1 1 d . . .
H9A H 0.4007 0.1353 -0.0093 0.064 Uiso 1 1 calc R . .
H9B H 0.5032 0.1300 -0.0651 0.064 Uiso 1 1 calc R . .
H9C H 0.4886 0.2123 -0.0085 0.064 Uiso 1 1 calc R . .
C10 C 0.6599(4) 0.1179(3) 0.0424(2) 0.0420(11) Uani 1 1 d . . .
H10A H 0.6736 0.1802 0.0529 0.063 Uiso 1 1 calc R . .
H10B H 0.6843 0.1035 -0.0099 0.063 Uiso 1 1 calc R . .
H10C H 0.6992 0.0818 0.0799 0.063 Uiso 1 1 calc R . .
C11 C 0.2754(3) -0.1312(2) 0.2669(2) 0.0188(7) Uani 1 1 d . . .
C12 C 0.2657(3) -0.1324(3) 0.1860(2) 0.0296(9) Uani 1 1 d . . .
H12 H 0.3005 -0.0888 0.1557 0.035 Uiso 1 1 calc R . .
C13 C 0.2052(4) -0.1974(3) 0.1512(3) 0.0424(11) Uani 1 1 d . . .
H13 H 0.2000 -0.1991 0.0965 0.051 Uiso 1 1 calc R . .
C14 C 0.1525(4) -0.2595(3) 0.1944(3) 0.0435(12) Uani 1 1 d . . .
H14 H 0.1130 -0.3049 0.1695 0.052 Uiso 1 1 calc R . .
C15 C 0.1567(3) -0.2564(2) 0.2734(3) 0.0383(11) Uani 1 1 d . . .
H15 H 0.1171 -0.2977 0.3032 0.046 Uiso 1 1 calc R . .
C16 C 0.2194(3) -0.1920(2) 0.3107(2) 0.0273(9) Uani 1 1 d . . .
H16 H 0.2232 -0.1903 0.3654 0.033 Uiso 1 1 calc R . .
C17 C 0.2374(3) 0.0114(2) 0.36524(19) 0.0169(7) Uani 1 1 d . . .
C18 C 0.1442(3) 0.0264(2) 0.32216(19) 0.0218(8) Uani 1 1 d . . .
H18 H 0.1412 0.0078 0.2698 0.026 Uiso 1 1 calc R . .
C19 C 0.0565(3) 0.0678(2) 0.3545(2) 0.0285(9) Uani 1 1 d . . .
H19 H -0.0066 0.0772 0.3246 0.034 Uiso 1 1 calc R . .
C20 C 0.0601(3) 0.0958(2) 0.4304(2) 0.0296(9) Uani 1 1 d . . .
H20 H 0.0001 0.1251 0.4526 0.036 Uiso 1 1 calc R . .
C21 C 0.1524(3) 0.0808(2) 0.4742(2) 0.0271(9) Uani 1 1 d . . .
H21 H 0.1552 0.0999 0.5264 0.032 Uiso 1 1 calc R . .
C22 C 0.2398(3) 0.0383(2) 0.44178(18) 0.0230(7) Uani 1 1 d . . .
H22 H 0.3020 0.0273 0.4722 0.028 Uiso 1 1 calc R . .
C23 C 0.4254(3) -0.0974(2) 0.39385(19) 0.0235(8) Uani 1 1 d . . .
H23A H 0.4233 -0.0603 0.4408 0.028 Uiso 1 1 calc R . .
H23B H 0.3912 -0.1545 0.4062 0.028 Uiso 1 1 calc R . .
C24 C 0.5415(3) -0.1124(2) 0.36999(18) 0.0202(7) Uani 1 1 d . . .
H24A H 0.5454 -0.1614 0.3325 0.024 Uiso 1 1 calc R . .
H24B H 0.5850 -0.1285 0.4157 0.024 Uiso 1 1 calc R . .
C25 C 0.6269(3) 0.0592(2) 0.40860(17) 0.0176(7) Uani 1 1 d . . .
C26 C 0.5422(4) 0.1032(2) 0.44418(19) 0.0289(9) Uani 1 1 d . . .
H26 H 0.4716 0.0989 0.4233 0.035 Uiso 1 1 calc R . .
C27 C 0.5601(3) 0.1534(3) 0.5102(2) 0.0351(10) Uani 1 1 d . . .
H27 H 0.5016 0.1825 0.5347 0.042 Uiso 1 1 calc R . .
C28 C 0.6629(3) 0.1608(3) 0.5401(2) 0.0319(9) Uani 1 1 d . . .
H28 H 0.6752 0.1948 0.5852 0.038 Uiso 1 1 calc R . .
C29 C 0.7480(3) 0.1186(3) 0.5040(2) 0.0337(10) Uani 1 1 d . . .
H29 H 0.8188 0.1241 0.5244 0.040 Uiso 1 1 calc R . .
C30 C 0.7302(3) 0.0684(2) 0.4382(2) 0.0255(8) Uani 1 1 d . . .
H30 H 0.7890 0.0402 0.4133 0.031 Uiso 1 1 calc R . .
C31 C 0.7259(3) -0.0447(2) 0.28745(17) 0.0191(7) Uani 1 1 d . . .
C32 C 0.7780(3) -0.1213(2) 0.3120(2) 0.0247(8) Uani 1 1 d . . .
H32 H 0.7453 -0.1577 0.3499 0.030 Uiso 1 1 calc R . .
C33 C 0.8769(3) -0.1443(2) 0.2812(2) 0.0288(9) Uani 1 1 d . . .
H33 H 0.9117 -0.1964 0.2983 0.035 Uiso 1 1 calc R . .
C34 C 0.9256(3) -0.0920(2) 0.2255(2) 0.0313(9) Uani 1 1 d . . .
H34 H 0.9936 -0.1080 0.2047 0.038 Uiso 1 1 calc R . .
C35 C 0.8741(3) -0.0162(3) 0.2008(2) 0.0325(9) Uani 1 1 d . . .
H35 H 0.9063 0.0197 0.1623 0.039 Uiso 1 1 calc R . .
C36 C 0.7757(3) 0.0069(2) 0.2322(2) 0.0261(8) Uani 1 1 d . . .
H36 H 0.7416 0.0594 0.2155 0.031 Uiso 1 1 calc R . .
F1 F 0.07253(17) 0.14305(14) 0.17582(11) 0.0352(5) Uani 1 1 d . . .
F2 F 0.1266(2) 0.03327(16) 0.09673(13) 0.0484(6) Uani 1 1 d . . .
F3 F -0.01365(18) 0.12163(16) 0.06201(12) 0.0403(6) Uani 1 1 d . . .
F4 F 0.15761(19) 0.17459(17) 0.06290(13) 0.0455(6) Uani 1 1 d . . .
B1 B 0.0853(4) 0.1181(3) 0.0986(2) 0.0255(9) Uani 1 1 d . . .

loop_
_atom_site_aniso_label
_atom_site_aniso_U_11
_atom_site_aniso_U_22
_atom_site_aniso_U_33
_atom_site_aniso_U_23
_atom_site_aniso_U_13
_atom_site_aniso_U_12
Ru1 0.01429(12) 0.01266(12) 0.01384(12) -0.00033(10) -0.00031(11) -0.00050(11)
Cl1 0.0122(4) 0.0084(3) 0.0123(3) -0.0028(3) -0.0001(3) 0.0015(3)
P1 0.0157(4) 0.0158(4) 0.0152(4) 0.0014(4) 0.0001(3) -0.0003(4)
P2 0.0152(5) 0.0160(4) 0.0162(4) 0.0000(3) -0.0008(4) 0.0004(3)
C1 0.029(2) 0.0113(16) 0.0286(19) 0.0046(14) 0.0036(16) 0.0049(14)
C2 0.0176(19) 0.0181(18) 0.034(2) 0.0068(16) -0.0013(16) 0.0018(15)
C3 0.027(2) 0.0152(18) 0.0256(18) 0.0051(14) -0.0090(16) -0.0014(15)
C4 0.028(2) 0.0130(17) 0.0193(16) 0.0043(13) 0.0019(14) 0.0005(14)
C5 0.0172(19) 0.0117(16) 0.0252(17) 0.0035(13) -0.0001(15) -0.0009(14)
C6 0.0279(18) 0.0124(16) 0.0170(16) 0.0014(14) 0.0008(15) -0.0023(13)
C7 0.039(2) 0.0184(19) 0.038(2) 0.0017(16) 0.0180(19) 0.0016(17)
C8 0.044(3) 0.0191(19) 0.0224(17) -0.0005(14) 0.0039(19) -0.004(2)
C9 0.059(3) 0.049(3) 0.0208(18) 0.0133(17) -0.002(2) -0.005(2)
C10 0.045(3) 0.055(3) 0.026(2) -0.004(2) 0.016(2) 0.009(2)
C11 0.0146(17) 0.0152(16) 0.0266(18) -0.0036(15) -0.0004(15) 0.0013(13)
C12 0.026(2) 0.033(2) 0.030(2) -0.0090(17) -0.0007(18) -0.0062(17)
C13 0.034(3) 0.049(3) 0.044(3) -0.018(2) -0.002(2) -0.014(2)
C14 0.029(3) 0.036(3) 0.065(3) -0.017(2) -0.003(2) -0.013(2)
C15 0.020(2) 0.0171(19) 0.078(4) 0.002(2) 0.009(2) -0.0026(16)
C16 0.022(2) 0.0166(19) 0.043(2) 0.0030(17) 0.0081(19) 0.0012(16)
C17 0.0151(17) 0.0162(17) 0.0195(17) 0.0037(13) 0.0010(14) -0.0035(14)
C18 0.0234(19) 0.0220(19) 0.0201(17) 0.0004(14) 0.0010(15) 0.0019(15)
C19 0.027(2) 0.029(2) 0.0297(18) -0.0017(15) -0.0009(16) 0.0048(16)
C20 0.028(2) 0.026(2) 0.034(2) -0.0021(16) 0.0074(17) 0.0073(17)
C21 0.038(2) 0.0259(19) 0.0175(18) -0.0032(15) 0.0065(17) 0.0003(18)
C22 0.0221(19) 0.0262(19) 0.0207(16) 0.0034(17) 0.0004(14) 0.0010(18)
C23 0.025(2) 0.027(2) 0.0188(17) 0.0094(14) -0.0006(15) -0.0059(16)
C24 0.0220(19) 0.0171(17) 0.0214(16) 0.0015(13) -0.0003(17) -0.0012(16)
C25 0.0208(18) 0.0172(19) 0.0149(15) -0.0007(13) -0.0010(14) -0.0025(14)
C26 0.025(2) 0.037(2) 0.0244(18) -0.0076(15) -0.0019(18) -0.005(2)
C27 0.032(3) 0.040(2) 0.033(2) -0.0140(18) 0.0051(18) -0.0012(19)
C28 0.037(2) 0.034(2) 0.024(2) -0.0095(17) -0.0018(18) -0.0102(19)
C29 0.029(2) 0.042(2) 0.030(2) -0.0030(18) -0.0065(18) -0.0082(19)
C30 0.024(2) 0.031(2) 0.0216(18) -0.0012(15) -0.0018(16) -0.0016(16)
C31 0.0150(16) 0.0209(17) 0.0215(16) -0.0049(17) -0.0042(13) -0.0022(17)
C32 0.025(2) 0.0254(19) 0.0239(18) 0.0001(15) -0.0019(16) 0.0029(16)
C33 0.025(2) 0.029(2) 0.033(2) -0.0071(17) -0.0064(17) 0.0121(17)
C34 0.0168(18) 0.039(2) 0.038(2) -0.0119(18) 0.0007(16) 0.0035(17)
C35 0.023(2) 0.039(2) 0.036(2) 0.0026(17) 0.0046(17) -0.0026(17)
C36 0.0214(18) 0.0244(17) 0.032(2) 0.0057(16) -0.0012(17) 0.0036(15)
F1 0.0358(13) 0.0470(13) 0.0228(11) -0.0068(10) -0.0009(9) 0.0068(10)
F2 0.0571(17) 0.0375(15) 0.0507(14) -0.0064(12) 0.0086(12) 0.0164(13)
F3 0.0292(14) 0.0641(16) 0.0274(11) 0.0045(11) -0.0053(10) -0.0047(11)
F4 0.0349(14) 0.0636(17) 0.0380(13) 0.0163(12) -0.0022(11) -0.0135(12)
B1 0.023(2) 0.033(2) 0.020(2) 0.0018(18) 0.0000(18) 0.002(2)

loop_
_geom_bond_atom_site_label_1
_geom_bond_atom_site_label_2
_geom_bond_distance
_geom_bond_site_symmetry_2
_geom_bond_publ_flag
Ru1 C6 2.214(3) . ?
Ru1 C2 2.252(3) . ?
Ru1 C3 2.263(3) . ?
Ru1 C1 2.283(3) . ?
Ru1 C5 2.297(3) . ?
Ru1 P1 2.3290(9) . ?
Ru1 P2 2.3356(9) . ?
Ru1 C4 2.359(3) . ?
Ru1 Cl1 2.4302(7) . ?
P1 C23 1.836(3) . ?
P1 C11 1.837(3) . ?
P1 C17 1.839(3) . ?
P2 C31 1.821(3) . ?
P2 C25 1.832(3) . ?
P2 C24 1.840(3) . ?
C1 C6 1.403(5) . ?
C1 C2 1.426(5) . ?
C1 C7 1.488(5) . ?
C2 C3 1.401(5) . ?
C2 H2 0.9500 . ?
C3 C4 1.434(5) . ?
C3 H3 0.9500 . ?
C4 C5 1.393(5) . ?
C4 C8 1.521(5) . ?
C5 C6 1.436(5) . ?
C5 H5 0.9500 . ?
C6 H6 0.9500 . ?
C7 H7A 0.9800 . ?
C7 H7B 0.9800 . ?
C7 H7C 0.9800 . ?
C8 C10 1.508(6) . ?
C8 C9 1.544(5) . ?
C8 H8 1.0000 . ?
C9 H9A 0.9800 . ?
C9 H9B 0.9800 . ?
C9 H9C 0.9800 . ?
C10 H10A 0.9800 . ?
C10 H10B 0.9800 . ?
C10 H10C 0.9800 . ?
C11 C16 1.383(5) . ?
C11 C12 1.405(5) . ?
C12 C13 1.381(5) . ?
C12 H12 0.9500 . ?
C13 C14 1.372(6) . ?
C13 H13 0.9500 . ?
C14 C15 1.370(6) . ?
C14 H14 0.9500 . ?
C15 C16 1.408(6) . ?
C15 H15 0.9500 . ?
C16 H16 0.9500 . ?
C17 C22 1.388(5) . ?
C17 C18 1.395(5) . ?
C18 C19 1.378(5) . ?
C18 H18 0.9500 . ?
C19 C20 1.382(5) . ?
C19 H19 0.9500 . ?
C20 C21 1.392(5) . ?
C20 H20 0.9500 . ?
C21 C22 1.383(5) . ?
C21 H21 0.9500 . ?
C22 H22 0.9500 . ?
C23 C24 1.517(5) . ?
C23 H23A 0.9900 . ?
C23 H23B 0.9900 . ?
C24 H24A 0.9900 . ?
C24 H24B 0.9900 . ?
C25 C30 1.388(5) . ?
C25 C26 1.390(5) . ?
C26 C27 1.393(5) . ?
C26 H26 0.9500 . ?
C27 C28 1.383(5) . ?
C27 H27 0.9500 . ?
C28 C29 1.385(6) . ?
C28 H28 0.9500 . ?
C29 C30 1.391(5) . ?
C29 H29 0.9500 . ?
C30 H30 0.9500 . ?
C31 C36 1.384(5) . ?
C31 C32 1.399(5) . ?
C32 C33 1.384(5) . ?
C32 H32 0.9500 . ?
C33 C34 1.388(5) . ?
C33 H33 0.9500 . ?
C34 C35 1.386(5) . ?
C34 H34 0.9500 . ?
C35 C36 1.383(5) . ?
C35 H35 0.9500 . ?
C36 H36 0.9500 . ?
F1 B1 1.400(4) . ?
F2 B1 1.388(5) . ?
F3 B1 1.383(5) . ?
F4 B1 1.388(5) . ?
